data_7104285
loop_
_publ_author_name
'Sasmal, Pijus K'
'Saha, Sounik'
'Majumdar, Ritankar'
'Dighe, Rajan R'
'Chakravarty, Akhil R'

_publ_section_title
;
 Oxovanadium(IV)-based near-IR PDT agents: design to biological
 evaluation.
;
_journal_issue 13
_journal_name_full 'Chemical communications (Cambridge, England)'
_journal_page_first 1703
_journal_page_last 1705
_journal_paper_doi 10.1039/b822229k
_journal_volume 34
_journal_year 2009
_chemical_formula_moiety 'C30 H19 Cl F6 N9 O P V'
_chemical_formula_sum 'C30 H19 Cl F6 N9 O P V'
_chemical_formula_weight 752.90
_chemical_name_systematic
;
?
;
_space_group_IT_number 2
_symmetry_cell_setting triclinic
_symmetry_space_group_name_Hall '-P 1'
_symmetry_space_group_name_H-M 'P -1'
_atom_sites_solution_hydrogens geom
_atom_sites_solution_primary direct
_atom_sites_solution_secondary difmap
_audit_creation_method SHELXL-97
_cell_angle_alpha 68.222(9)
_cell_angle_beta 81.920(10)
_cell_angle_gamma 87.459(10)
_cell_formula_units_Z 2
_cell_length_a 11.087(7)
_cell_length_b 12.192(7)
_cell_length_c 12.471(8)
_cell_measurement_temperature 293(2)
_cell_volume 1549.9(16)
_computing_cell_refinement 'Bruker Smart'
_computing_data_collection 'Bruker Smart'
_computing_data_reduction 'Bruker Saint'
_computing_molecular_graphics 'Ortep-3 for Windows (Farrugia, 1997)'
_computing_publication_material 'WinGX publication routines (Farrugia, 1999)'
_computing_structure_refinement 'SHELXL-97 (Sheldrick, 1997)'
_computing_structure_solution 'SHELXL-97 (Sheldrick, 1997)'
_diffrn_ambient_temperature 293(2)
_diffrn_detector_area_resol_mean 0.3
_diffrn_measured_fraction_theta_full 0.997
_diffrn_measured_fraction_theta_max 0.997
_diffrn_measurement_device_type 'Bruker Smart CCD Area Detector'
_diffrn_measurement_method 'omega scans'
_diffrn_radiation_monochromator graphite
_diffrn_radiation_source 'fine-focus sealed tube'
_diffrn_radiation_type MoK\a
_diffrn_radiation_wavelength 0.71073
_diffrn_reflns_av_R_equivalents 0.0668
_diffrn_reflns_av_sigmaI/netI 0.0896
_diffrn_reflns_limit_h_max 13
_diffrn_reflns_limit_h_min -13
_diffrn_reflns_limit_k_max 14
_diffrn_reflns_limit_k_min -14
_diffrn_reflns_limit_l_max 14
_diffrn_reflns_limit_l_min -14
_diffrn_reflns_number 14512
_diffrn_reflns_theta_full 25.00
_diffrn_reflns_theta_max 25.00
_diffrn_reflns_theta_min 1.77
_exptl_absorpt_coefficient_mu 0.537
_exptl_absorpt_correction_T_max 0.874
_exptl_absorpt_correction_T_min 0.814
_exptl_absorpt_correction_type empirical
_exptl_absorpt_process_details SADABS
_exptl_crystal_colour brown
_exptl_crystal_density_diffrn 1.613
_exptl_crystal_density_method 'not measured'
_exptl_crystal_description block
_exptl_crystal_F_000 758
_exptl_crystal_size_max 0.41
_exptl_crystal_size_mid 0.32
_exptl_crystal_size_min 0.25
_refine_diff_density_max 0.876
_refine_diff_density_min -0.459
_refine_diff_density_rms 0.115
_refine_ls_extinction_method none
_refine_ls_goodness_of_fit_ref 1.037
_refine_ls_hydrogen_treatment constr
_refine_ls_matrix_type full
_refine_ls_number_parameters 427
_refine_ls_number_reflns 5446
_refine_ls_number_restraints 0
_refine_ls_restrained_S_all 1.037
_refine_ls_R_factor_all 0.1475
_refine_ls_R_factor_gt 0.0934
_refine_ls_shift/su_max 0.000
_refine_ls_shift/su_mean 0.000
_refine_ls_structure_factor_coef Fsqd
_refine_ls_weighting_details 'calc w=1/[\s^2^(Fo^2^)+(0.1560P)^2^+1.8590P] where P=(Fo^2^+2Fc^2^)/3'
_refine_ls_weighting_scheme calc
_refine_ls_wR_factor_gt 0.2540
_refine_ls_wR_factor_ref 0.2896
_reflns_number_gt 3237
_reflns_number_total 5446
_reflns_threshold_expression >2sigma(I)
_cod_data_source_file b822229k.txt
_cod_data_source_block arc1
_cod_depositor_comments
;
The following automatic conversions were performed:
'_symmetry_cell_setting' value 'Triclinic' changed to 'triclinic'
according to '/home/saulius/struct/CIF-dictionaries/cif_core.dic'
dictionary named 'cif_core.dic' version 2.4.1 from 2010-06-29.

Automatic conversion script
Id: cif_fix_enum 1527 2010-12-29 10:47:43Z saulius 
;
_cod_original_sg_symbol_H-M P-1
_cod_database_code 7104285

loop_
_symmetry_equiv_pos_as_xyz
'x, y, z'
'-x, -y, -z'

loop_
_atom_site_label
_atom_site_type_symbol
_atom_site_fract_x
_atom_site_fract_y
_atom_site_fract_z
_atom_site_U_iso_or_equiv
_atom_site_adp_type
_atom_site_occupancy
_atom_site_symmetry_multiplicity
_atom_site_calc_flag
_atom_site_refinement_flags
_atom_site_disorder_assembly
_atom_site_disorder_group
V1 V 0.35139(11) 0.22201(10) 0.69843(10) 0.0488(4) Uani 1 1 d . . .
Cl1 Cl 0.55869(18) 0.21817(18) 0.65758(17) 0.0629(6) Uani 1 1 d . . .
P1 P 0.2564(4) 0.2188(3) 0.2139(3) 0.1199(13) Uani 1 1 d . . .
F1 F 0.3483(9) 0.2791(7) 0.2621(7) 0.152(3) Uani 1 1 d . . .
F2 F 0.1789(8) 0.3356(7) 0.1789(8) 0.160(3) Uani 1 1 d . . .
F3 F 0.3349(10) 0.2624(6) 0.0915(6) 0.163(4) Uani 1 1 d . . .
F4 F 0.1716(9) 0.1597(8) 0.1641(9) 0.174(4) Uani 1 1 d . . .
F5 F 0.3372(10) 0.1032(6) 0.2520(7) 0.175(4) Uani 1 1 d . . .
F6 F 0.1820(9) 0.1780(8) 0.3393(7) 0.169(3) Uani 1 1 d . . .
O1 O 0.3353(4) 0.3173(4) 0.7685(4) 0.0500(11) Uani 1 1 d . . .
N1 N 0.3486(5) 0.0708(5) 0.8540(4) 0.0431(13) Uani 1 1 d . . .
N2 N 0.3502(5) 0.0624(5) 0.6447(4) 0.0489(14) Uani 1 1 d . . .
N3 N 0.3619(8) -0.3525(6) 1.0263(6) 0.081(2) Uani 1 1 d . . .
N4 N 0.3604(7) -0.3634(6) 0.8062(6) 0.075(2) Uani 1 1 d . . .
N5 N 0.3309(5) 0.3409(5) 0.5266(5) 0.0477(14) Uani 1 1 d . . .
N6 N 0.1601(5) 0.2079(5) 0.6885(5) 0.0530(15) Uani 1 1 d . . .
N7 N 0.0272(8) 0.5254(6) 0.2755(6) 0.077(2) Uani 1 1 d . . .
N8 N -0.1490(7) 0.3723(7) 0.4395(8) 0.080(2) Uani 1 1 d . . .
C1 C 0.3431(6) 0.0770(6) 0.9599(6) 0.0502(17) Uani 1 1 d . . .
H1 H 0.3368 0.1508 0.9660 0.060 Uiso 1 1 calc R . .
C2 C 0.3465(7) -0.0215(7) 1.0597(6) 0.0565(19) Uani 1 1 d . . .
H2 H 0.3428 -0.0136 1.1314 0.068 Uiso 1 1 calc R . .
C3 C 0.3552(7) -0.1298(7) 1.0531(6) 0.0542(18) Uani 1 1 d . . .
H3 H 0.3590 -0.1967 1.1200 0.065 Uiso 1 1 calc R . .
C4 C 0.3586(6) -0.1404(6) 0.9448(5) 0.0487(17) Uani 1 1 d . . .
C5 C 0.3623(7) -0.2532(7) 0.9309(6) 0.0599(19) Uani 1 1 d . . .
C6 C 0.3581(11) -0.4537(8) 1.0108(8) 0.098(3) Uani 1 1 d . . .
H6 H 0.3562 -0.5238 1.0754 0.118 Uiso 1 1 calc R . .
C7 C 0.3568(11) -0.4597(8) 0.9022(9) 0.094(3) Uani 1 1 d . . .
H7 H 0.3533 -0.5334 0.8964 0.112 Uiso 1 1 calc R . .
C8 C 0.3601(7) -0.2588(7) 0.8203(6) 0.0587(19) Uani 1 1 d . . .
C9 C 0.3568(7) -0.1512(6) 0.7193(6) 0.0530(18) Uani 1 1 d . . .
C10 C 0.3506(8) -0.1500(7) 0.6076(7) 0.068(2) Uani 1 1 d . . .
H10 H 0.3499 -0.2204 0.5947 0.081 Uiso 1 1 calc R . .
C11 C 0.3458(9) -0.0450(7) 0.5186(7) 0.075(3) Uani 1 1 d . . .
H11 H 0.3417 -0.0429 0.4439 0.090 Uiso 1 1 calc R . .
C12 C 0.3469(7) 0.0592(7) 0.5385(6) 0.061(2) Uani 1 1 d . . .
H12 H 0.3454 0.1303 0.4756 0.073 Uiso 1 1 calc R . .
C13 C 0.3544(6) -0.0429(6) 0.7332(5) 0.0445(16) Uani 1 1 d . . .
C14 C 0.3549(6) -0.0383(6) 0.8481(5) 0.0430(15) Uani 1 1 d . . .
C15 C 0.4171(7) 0.4090(6) 0.4477(6) 0.058(2) Uani 1 1 d . . .
H15 H 0.4975 0.3983 0.4627 0.069 Uiso 1 1 calc R . .
C16 C 0.3919(8) 0.4943(7) 0.3451(7) 0.065(2) Uani 1 1 d . . .
H16 H 0.4539 0.5424 0.2931 0.078 Uiso 1 1 calc R . .
C17 C 0.2756(8) 0.5079(7) 0.3201(7) 0.064(2) Uani 1 1 d . . .
H17 H 0.2579 0.5650 0.2504 0.077 Uiso 1 1 calc R . .
C18 C 0.1833(7) 0.4370(6) 0.3980(6) 0.0517(18) Uani 1 1 d . . .
C19 C 0.0569(8) 0.4440(7) 0.3765(7) 0.061(2) Uani 1 1 d . . .
C20 C -0.0894(12) 0.5269(10) 0.2620(10) 0.093(3) Uani 1 1 d . . .
H20 H -0.1138 0.5825 0.1945 0.111 Uiso 1 1 calc R . .
C21 C -0.1773(10) 0.4511(10) 0.3419(10) 0.088(3) Uani 1 1 d . . .
H21 H -0.2573 0.4563 0.3260 0.106 Uiso 1 1 calc R . .
C22 C -0.0309(8) 0.3674(7) 0.4592(7) 0.060(2) Uani 1 1 d . . .
C23 C 0.0029(7) 0.2854(7) 0.5682(7) 0.0590(19) Uani 1 1 d . . .
C24 C -0.0815(8) 0.2094(8) 0.6560(8) 0.076(2) Uani 1 1 d . . .
H24 H -0.1628 0.2082 0.6456 0.091 Uiso 1 1 calc R . .
C25 C -0.0413(8) 0.1375(9) 0.7565(9) 0.089(3) Uani 1 1 d . . .
H25 H -0.0966 0.0884 0.8164 0.106 Uiso 1 1 calc R . .
C26 C 0.0781(7) 0.1358(7) 0.7715(7) 0.070(2) Uani 1 1 d . . .
H26 H 0.1033 0.0838 0.8403 0.084 Uiso 1 1 calc R . .
C27 C 0.1229(6) 0.2803(6) 0.5883(6) 0.0476(16) Uani 1 1 d . . .
C28 C 0.2146(6) 0.3549(5) 0.5013(5) 0.0436(16) Uani 1 1 d . . .
N9 N -0.0549(17) 0.1404(18) 0.0225(17) 0.219(8) Uiso 1 1 d . . .
C29 C -0.048(2) 0.338(2) 0.0468(19) 0.206(8) Uiso 1 1 d . . .
C30 C -0.051(2) 0.224(2) 0.0330(19) 0.197(8) Uiso 1 1 d . . .

loop_
_atom_site_aniso_label
_atom_site_aniso_U_11
_atom_site_aniso_U_22
_atom_site_aniso_U_33
_atom_site_aniso_U_23
_atom_site_aniso_U_13
_atom_site_aniso_U_12
V1 0.0577(8) 0.0521(8) 0.0364(7) -0.0160(5) -0.0040(5) -0.0068(6)
Cl1 0.0640(12) 0.0709(13) 0.0609(12) -0.0327(10) -0.0089(9) 0.0047(9)
P1 0.224(4) 0.0703(18) 0.080(2) -0.0394(16) -0.040(2) 0.019(2)
F1 0.228(9) 0.129(6) 0.140(6) -0.088(5) -0.056(6) 0.015(6)
F2 0.210(9) 0.121(6) 0.178(8) -0.080(6) -0.073(7) 0.065(6)
F3 0.305(12) 0.107(5) 0.080(4) -0.043(4) -0.009(6) 0.003(6)
F4 0.189(8) 0.177(8) 0.207(9) -0.112(7) -0.073(7) 0.001(7)
F5 0.335(13) 0.086(5) 0.120(6) -0.047(4) -0.077(7) 0.067(6)
F6 0.197(9) 0.174(8) 0.123(6) -0.049(6) 0.006(6) -0.012(7)
O1 0.057(3) 0.046(3) 0.045(3) -0.018(2) -0.001(2) 0.008(2)
N1 0.044(3) 0.057(3) 0.036(3) -0.028(3) 0.000(2) -0.001(3)
N2 0.067(4) 0.047(3) 0.032(3) -0.015(3) -0.005(3) -0.002(3)
N3 0.132(7) 0.058(4) 0.048(4) -0.011(3) -0.021(4) 0.012(4)
N4 0.118(6) 0.057(4) 0.058(4) -0.028(4) -0.022(4) 0.007(4)
N5 0.057(4) 0.047(3) 0.040(3) -0.021(3) 0.004(3) -0.006(3)
N6 0.050(3) 0.061(4) 0.041(3) -0.012(3) -0.002(3) -0.002(3)
N7 0.105(6) 0.071(5) 0.064(5) -0.033(4) -0.030(4) 0.029(4)
N8 0.069(5) 0.087(5) 0.106(6) -0.058(5) -0.028(4) 0.016(4)
C1 0.063(5) 0.055(4) 0.040(4) -0.028(3) -0.008(3) 0.007(3)
C2 0.061(5) 0.083(6) 0.029(4) -0.026(4) 0.002(3) -0.007(4)
C3 0.064(5) 0.064(5) 0.036(4) -0.019(3) -0.008(3) -0.001(4)
C4 0.059(4) 0.055(4) 0.032(3) -0.016(3) -0.005(3) -0.004(3)
C5 0.075(5) 0.057(5) 0.043(4) -0.013(4) -0.009(4) 0.003(4)
C6 0.171(11) 0.057(6) 0.064(6) -0.018(5) -0.022(6) 0.005(6)
C7 0.153(10) 0.051(5) 0.077(7) -0.019(5) -0.028(6) 0.011(6)
C8 0.079(5) 0.053(4) 0.046(4) -0.020(4) -0.010(4) 0.000(4)
C9 0.069(5) 0.056(4) 0.037(4) -0.021(3) -0.007(3) 0.003(4)
C10 0.109(7) 0.055(5) 0.051(5) -0.033(4) -0.015(4) 0.005(4)
C11 0.123(8) 0.070(6) 0.043(4) -0.030(4) -0.024(5) 0.010(5)
C12 0.094(6) 0.058(5) 0.038(4) -0.026(3) -0.010(4) 0.003(4)
C13 0.052(4) 0.048(4) 0.034(3) -0.018(3) -0.001(3) -0.001(3)
C14 0.042(4) 0.057(4) 0.035(3) -0.023(3) -0.003(3) 0.001(3)
C15 0.071(5) 0.056(5) 0.047(4) -0.022(4) 0.008(4) -0.024(4)
C16 0.088(6) 0.048(4) 0.052(5) -0.018(4) 0.016(4) -0.019(4)
C17 0.084(6) 0.053(5) 0.052(5) -0.018(4) -0.003(4) 0.002(4)
C18 0.076(5) 0.044(4) 0.043(4) -0.025(3) -0.009(4) 0.004(4)
C19 0.086(6) 0.055(5) 0.059(5) -0.036(4) -0.023(4) 0.016(4)
C20 0.125(10) 0.084(7) 0.089(7) -0.045(6) -0.059(7) 0.051(7)
C21 0.089(7) 0.093(7) 0.101(8) -0.048(7) -0.045(7) 0.023(6)
C22 0.069(5) 0.059(5) 0.063(5) -0.036(4) -0.013(4) 0.009(4)
C23 0.058(5) 0.060(5) 0.064(5) -0.031(4) -0.003(4) 0.000(4)
C24 0.051(5) 0.086(6) 0.082(6) -0.021(5) -0.002(4) -0.010(4)
C25 0.055(6) 0.097(7) 0.084(7) -0.004(6) 0.011(5) -0.016(5)
C26 0.053(5) 0.075(6) 0.061(5) -0.005(4) 0.002(4) -0.007(4)
C27 0.048(4) 0.049(4) 0.050(4) -0.025(3) -0.002(3) -0.003(3)
C28 0.059(5) 0.039(4) 0.041(4) -0.023(3) -0.008(3) 0.000(3)

loop_
_atom_type_symbol
_atom_type_description
_atom_type_scat_dispersion_real
_atom_type_scat_dispersion_imag
_atom_type_scat_source
C C 0.0033 0.0016 'International Tables Vol C Tables 4.2.6.8 and 6.1.1.4'
H H 0.0000 0.0000 'International Tables Vol C Tables 4.2.6.8 and 6.1.1.4'
N N 0.0061 0.0033 'International Tables Vol C Tables 4.2.6.8 and 6.1.1.4'
O O 0.0106 0.0060 'International Tables Vol C Tables 4.2.6.8 and 6.1.1.4'
F F 0.0171 0.0103 'International Tables Vol C Tables 4.2.6.8 and 6.1.1.4'
P P 0.1023 0.0942 'International Tables Vol C Tables 4.2.6.8 and 6.1.1.4'
Cl Cl 0.1484 0.1585 'International Tables Vol C Tables 4.2.6.8 and 6.1.1.4'
V V 0.3005 0.5294 'International Tables Vol C Tables 4.2.6.8 and 6.1.1.4'

loop_
_geom_angle_atom_site_label_1
_geom_angle_atom_site_label_2
_geom_angle_atom_site_label_3
_geom_angle
_geom_angle_site_symmetry_1
_geom_angle_site_symmetry_3
_geom_angle_publ_flag
O1 V1 N1 93.9(2) . . ?
O1 V1 N5 99.6(2) . . ?
N1 V1 N5 164.1(2) . . ?
O1 V1 N6 96.4(2) . . ?
N1 V1 N6 93.7(2) . . ?
N5 V1 N6 76.5(2) . . ?
O1 V1 N2 166.3(2) . . ?
N1 V1 N2 73.81(19) . . ?
N5 V1 N2 91.8(2) . . ?
N6 V1 N2 78.7(2) . . ?
O1 V1 Cl1 100.95(17) . . ?
N1 V1 Cl1 92.57(15) . . ?
N5 V1 Cl1 93.08(17) . . ?
N6 V1 Cl1 161.10(17) . . ?
N2 V1 Cl1 85.97(16) . . ?
F4 P1 F3 87.4(5) . . ?
F4 P1 F6 95.5(6) . . ?
F3 P1 F6 177.1(6) . . ?
F4 P1 F2 91.4(5) . . ?
F3 P1 F2 91.2(5) . . ?
F6 P1 F2 88.8(5) . . ?
F4 P1 F1 177.8(6) . . ?
F3 P1 F1 90.7(5) . . ?
F6 P1 F1 86.4(5) . . ?
F2 P1 F1 89.8(4) . . ?
F4 P1 F5 90.8(5) . . ?
F3 P1 F5 89.3(5) . . ?
F6 P1 F5 90.6(5) . . ?
F2 P1 F5 177.7(5) . . ?
F1 P1 F5 88.0(5) . . ?
C1 N1 C14 117.3(6) . . ?
C1 N1 V1 123.2(5) . . ?
C14 N1 V1 119.5(4) . . ?
C12 N2 C13 116.5(6) . . ?
C12 N2 V1 129.2(5) . . ?
C13 N2 V1 114.4(4) . . ?
C6 N3 C5 116.8(7) . . ?
C7 N4 C8 116.6(7) . . ?
C15 N5 C28 117.8(6) . . ?
C15 N5 V1 126.9(5) . . ?
C28 N5 V1 115.0(4) . . ?
C26 N6 C27 118.8(6) . . ?
C26 N6 V1 126.5(5) . . ?
C27 N6 V1 114.8(4) . . ?
C20 N7 C19 115.2(9) . . ?
C21 N8 C22 117.8(9) . . ?
N1 C1 C2 122.7(6) . . ?
N1 C1 H1 118.7 . . ?
C2 C1 H1 118.7 . . ?
C3 C2 C1 119.8(6) . . ?
C3 C2 H2 120.1 . . ?
C1 C2 H2 120.1 . . ?
C2 C3 C4 119.4(7) . . ?
C2 C3 H3 120.3 . . ?
C4 C3 H3 120.3 . . ?
C14 C4 C3 118.0(6) . . ?
C14 C4 C5 119.1(6) . . ?
C3 C4 C5 122.9(6) . . ?
N3 C5 C8 120.8(7) . . ?
N3 C5 C4 118.6(7) . . ?
C8 C5 C4 120.5(7) . . ?
N3 C6 C7 122.6(9) . . ?
N3 C6 H6 118.7 . . ?
C7 C6 H6 118.7 . . ?
N4 C7 C6 121.9(9) . . ?
N4 C7 H7 119.1 . . ?
C6 C7 H7 119.1 . . ?
N4 C8 C5 121.2(7) . . ?
N4 C8 C9 118.8(6) . . ?
C5 C8 C9 120.0(7) . . ?
C13 C9 C10 117.6(7) . . ?
C13 C9 C8 119.2(6) . . ?
C10 C9 C8 123.1(7) . . ?
C11 C10 C9 119.0(7) . . ?
C11 C10 H10 120.5 . . ?
C9 C10 H10 120.5 . . ?
C10 C11 C12 120.2(7) . . ?
C10 C11 H11 119.9 . . ?
C12 C11 H11 119.9 . . ?
N2 C12 C11 123.0(7) . . ?
N2 C12 H12 118.5 . . ?
C11 C12 H12 118.5 . . ?
N2 C13 C9 123.8(6) . . ?
N2 C13 C14 115.9(6) . . ?
C9 C13 C14 120.3(6) . . ?
N1 C14 C4 122.8(6) . . ?
N1 C14 C13 116.2(6) . . ?
C4 C14 C13 120.9(6) . . ?
N5 C15 C16 122.5(8) . . ?
N5 C15 H15 118.7 . . ?
C16 C15 H15 118.7 . . ?
C17 C16 C15 119.4(7) . . ?
C17 C16 H16 120.3 . . ?
C15 C16 H16 120.3 . . ?
C16 C17 C18 120.2(7) . . ?
C16 C17 H17 119.9 . . ?
C18 C17 H17 119.9 . . ?
C17 C18 C28 117.4(7) . . ?
C17 C18 C19 123.6(7) . . ?
C28 C18 C19 119.1(7) . . ?
N7 C19 C22 121.5(8) . . ?
N7 C19 C18 118.5(8) . . ?
C22 C19 C18 120.0(7) . . ?
N7 C20 C21 124.2(9) . . ?
N7 C20 H20 117.9 . . ?
C21 C20 H20 117.9 . . ?
N8 C21 C20 120.8(9) . . ?
N8 C21 H21 119.6 . . ?
C20 C21 H21 119.6 . . ?
N8 C22 C19 120.5(8) . . ?
N8 C22 C23 119.5(8) . . ?
C19 C22 C23 120.0(7) . . ?
C27 C23 C24 117.8(8) . . ?
C27 C23 C22 119.5(7) . . ?
C24 C23 C22 122.7(8) . . ?
C25 C24 C23 118.3(8) . . ?
C25 C24 H24 120.9 . . ?
C23 C24 H24 120.9 . . ?
C24 C25 C26 121.5(8) . . ?
C24 C25 H25 119.3 . . ?
C26 C25 H25 119.3 . . ?
N6 C26 C25 121.1(8) . . ?
N6 C26 H26 119.5 . . ?
C25 C26 H26 119.5 . . ?
N6 C27 C23 122.6(7) . . ?
N6 C27 C28 116.7(6) . . ?
C23 C27 C28 120.8(7) . . ?
N5 C28 C18 122.6(6) . . ?
N5 C28 C27 116.8(6) . . ?
C18 C28 C27 120.6(7) . . ?
N9 C30 C29 179(3) . . ?

loop_
_geom_bond_atom_site_label_1
_geom_bond_atom_site_label_2
_geom_bond_distance
_geom_bond_site_symmetry_2
_geom_bond_publ_flag
V1 O1 1.685(4) . ?
V1 N1 2.120(6) . ?
V1 N5 2.132(6) . ?
V1 N6 2.160(6) . ?
V1 N2 2.282(6) . ?
V1 Cl1 2.286(3) . ?
P1 F4 1.531(8) . ?
P1 F3 1.560(8) . ?
P1 F6 1.572(9) . ?
P1 F2 1.579(7) . ?
P1 F1 1.583(8) . ?
P1 F5 1.589(8) . ?
N1 C1 1.343(8) . ?
N1 C14 1.358(8) . ?
N2 C12 1.345(8) . ?
N2 C13 1.351(8) . ?
N3 C6 1.321(11) . ?
N3 C5 1.346(10) . ?
N4 C7 1.327(11) . ?
N4 C8 1.351(9) . ?
N5 C15 1.330(8) . ?
N5 C28 1.359(9) . ?
N6 C26 1.341(9) . ?
N6 C27 1.344(9) . ?
N7 C20 1.326(13) . ?
N7 C19 1.356(10) . ?
N8 C21 1.310(12) . ?
N8 C22 1.360(10) . ?
C1 C2 1.376(10) . ?
C1 H1 0.9300 . ?
C2 C3 1.351(10) . ?
C2 H2 0.9300 . ?
C3 C4 1.399(9) . ?
C3 H3 0.9300 . ?
C4 C14 1.379(9) . ?
C4 C5 1.447(10) . ?
C5 C8 1.409(10) . ?
C6 C7 1.385(13) . ?
C6 H6 0.9300 . ?
C7 H7 0.9300 . ?
C8 C9 1.446(10) . ?
C9 C13 1.392(9) . ?
C9 C10 1.400(10) . ?
C10 C11 1.352(11) . ?
C10 H10 0.9300 . ?
C11 C12 1.383(10) . ?
C11 H11 0.9300 . ?
C12 H12 0.9300 . ?
C13 C14 1.455(8) . ?
C15 C16 1.374(11) . ?
C15 H15 0.9300 . ?
C16 C17 1.357(12) . ?
C16 H16 0.9300 . ?
C17 C18 1.383(11) . ?
C17 H17 0.9300 . ?
C18 C28 1.386(9) . ?
C18 C19 1.456(11) . ?
C19 C22 1.403(11) . ?
C20 C21 1.386(15) . ?
C20 H20 0.9300 . ?
C21 H21 0.9300 . ?
C22 C23 1.446(11) . ?
C23 C27 1.382(10) . ?
C23 C24 1.403(11) . ?
C24 C25 1.358(12) . ?
C24 H24 0.9300 . ?
C25 C26 1.361(12) . ?
C25 H25 0.9300 . ?
C26 H26 0.9300 . ?
C27 C28 1.441(9) . ?
N9 C30 1.08(3) . ?
C29 C30 1.46(3) . ?
